data_7241018
loop_
_publ_author_name
'Dey, Sandeep Kumar'
'Kataria, Archana'
'Pereira, Sybil'
'Harmalkar, Sarvesh S.'
'Mhaldar, Shashank'
'Gobre, Vivekanand V.'
'Janiak, Christoph'

_publ_section_title
;
 Selective encapsulation and extraction of hydrogenphosphate by a hydrogen
 bond donor tripodal receptor
;
_journal_name_full CrystEngComm
_journal_paper_doi 10.1039/D0CE00834F
_journal_year 2020
_chemical_formula_sum 'C52 H57 N13 O14 S2'
_chemical_formula_weight 1152.22
_space_group_crystal_system triclinic
_space_group_IT_number 2
_space_group_name_Hall '-P 1'
_space_group_name_H-M_alt 'P -1'
_atom_sites_solution_hydrogens geom
_atom_sites_solution_primary direct
_atom_sites_solution_secondary difmap
_audit_creation_method SHELXL-2018/3
_audit_update_record
;
2020-06-05 deposited with the CCDC.	2020-08-07 downloaded from the CCDC.
;
_cell_angle_alpha 64.282(2)
_cell_angle_beta 80.544(2)
_cell_angle_gamma 87.541(2)
_cell_formula_units_Z 2
_cell_length_a 9.4857(4)
_cell_length_b 17.0599(7)
_cell_length_c 18.6326(8)
_cell_measurement_reflns_used 9902
_cell_measurement_temperature 100(2)
_cell_measurement_theta_max 28.28
_cell_measurement_theta_min 2.74
_cell_volume 2678.3(2)
_computing_cell_refinement 'Bruker SAINT'
_computing_data_collection 'Bruker APEX3'
_computing_data_reduction 'Bruker SAINT'
_computing_structure_refinement 'SHELXL-2018/3 (Sheldrick, 2018)'
_computing_structure_solution 'SHELXT 2014/5 (Sheldrick, 2014)'
_diffrn_ambient_temperature 100(2)
_diffrn_measured_fraction_theta_full 1.000
_diffrn_measured_fraction_theta_max 1.000
_diffrn_measurement_device_type 'Bruker photon detector'
_diffrn_measurement_method '\f and \w scans'
_diffrn_radiation_type MoK\a
_diffrn_radiation_wavelength 0.71073
_diffrn_reflns_av_R_equivalents 0.0223
_diffrn_reflns_av_unetI/netI 0.0159
_diffrn_reflns_Laue_measured_fraction_full 1.000
_diffrn_reflns_Laue_measured_fraction_max 1.000
_diffrn_reflns_limit_h_max 11
_diffrn_reflns_limit_h_min -11
_diffrn_reflns_limit_k_max 20
_diffrn_reflns_limit_k_min -20
_diffrn_reflns_limit_l_max 22
_diffrn_reflns_limit_l_min -22
_diffrn_reflns_number 47547
_diffrn_reflns_point_group_measured_fraction_full 1.000
_diffrn_reflns_point_group_measured_fraction_max 1.000
_diffrn_reflns_theta_full 25.000
_diffrn_reflns_theta_max 25.000
_diffrn_reflns_theta_min 2.164
_exptl_absorpt_coefficient_mu 0.180
_exptl_absorpt_correction_T_max 0.965
_exptl_absorpt_correction_T_min 0.940
_exptl_absorpt_correction_type multi-scan
_exptl_absorpt_process_details SADABS
_exptl_crystal_colour colorless
_exptl_crystal_density_diffrn 1.429
_exptl_crystal_description block
_exptl_crystal_F_000 1208
_exptl_crystal_size_max 0.350
_exptl_crystal_size_mid 0.300
_exptl_crystal_size_min 0.200
_refine_diff_density_max 1.115
_refine_diff_density_min -0.863
_refine_diff_density_rms 0.053
_refine_ls_extinction_method none
_refine_ls_goodness_of_fit_ref 1.032
_refine_ls_hydrogen_treatment constr
_refine_ls_matrix_type full
_refine_ls_number_parameters 773
_refine_ls_number_reflns 9430
_refine_ls_number_restraints 1
_refine_ls_restrained_S_all 1.035
_refine_ls_R_factor_all 0.0561
_refine_ls_R_factor_gt 0.0502
_refine_ls_shift/su_max 0.001
_refine_ls_shift/su_mean 0.000
_refine_ls_structure_factor_coef Fsqd
_refine_ls_weighting_details 'w=1/[\s^2^(Fo^2^)+(0.0648P)^2^+2.5938P] where P=(Fo^2^+2Fc^2^)/3'
_refine_ls_weighting_scheme calc
_refine_ls_wR_factor_gt 0.1289
_refine_ls_wR_factor_ref 0.1355
_reflns_Friedel_coverage 0.000
_reflns_number_gt 8381
_reflns_number_total 9430
_reflns_threshold_expression 'I > 2\s(I)'
_cod_data_source_file d0ce00834f2.cif
_cod_data_source_block AUL_2DMSO
_cod_database_code 7241018
_shelx_shelxl_version_number 2018/3
_shelx_space_group_comment
;
The symmetry employed for this shelxl refinement is uniquely defined
by the following loop, which should always be used as a source of
symmetry information in preference to the above space-group names.
They are only intended as comments.
;
_shelx_estimated_absorpt_t_min 0.940
_shelx_estimated_absorpt_t_max 0.965

loop_
_space_group_symop_operation_xyz
'x, y, z'
'-x, -y, -z'

loop_
_atom_site_label
_atom_site_type_symbol
_atom_site_fract_x
_atom_site_fract_y
_atom_site_fract_z
_atom_site_U_iso_or_equiv
_atom_site_adp_type
_atom_site_occupancy
_atom_site_site_symmetry_order
_atom_site_calc_flag
_atom_site_refinement_flags_posn
_atom_site_refinement_flags_adp
_atom_site_refinement_flags_occupancy
_atom_site_disorder_assembly
_atom_site_disorder_group
S1 S 0.03639(6) -0.00035(4) 0.88389(4) 0.04227(16) Uani 1 1 d . . . . .
O1 O 0.8852(2) 0.47721(11) 0.30528(10) 0.0484(5) Uani 1 1 d . . . . .
O2 O 0.34546(16) 0.33996(10) 0.69583(9) 0.0349(3) Uani 1 1 d . . . . .
O3 O 0.0179(2) 0.32982(14) 1.09660(12) 0.0638(6) Uani 1 1 d . . . . .
O4 O -0.0317(2) 0.21327(14) 1.08533(12) 0.0641(6) Uani 1 1 d . . . . .
O5 O 0.55487(15) 0.21016(9) 0.44918(8) 0.0294(3) Uani 1 1 d . . . . .
O6 O 0.45625(19) 0.14040(14) 0.84623(10) 0.0511(5) Uani 1 1 d . . . . .
O7 O 0.27645(18) 0.19148(12) 1.19029(10) 0.0438(4) Uani 1 1 d . . . . .
O8 O 0.4865(2) 0.18604(15) 1.22091(11) 0.0575(5) Uani 1 1 d . . . . .
O9 O 1.21626(17) 0.08346(10) 0.48507(10) 0.0368(4) Uani 1 1 d . . . . .
O10 O 0.82143(18) 0.26202(12) 0.75193(11) 0.0465(4) Uani 1 1 d . . . . .
O11 O 0.6535(3) 0.43121(18) 1.06350(16) 0.0906(9) Uani 1 1 d . . . . .
O12 O 0.4813(2) 0.35810(15) 1.05676(13) 0.0647(6) Uani 1 1 d . . . . .
O13 O -0.11911(17) -0.00325(12) 0.91331(11) 0.0456(4) Uani 1 1 d . . . . .
N1 N 0.82683(17) 0.18732(11) 0.32116(9) 0.0240(3) Uani 1 1 d . . . . .
N2 N 0.75969(19) 0.35406(11) 0.33973(10) 0.0299(4) Uani 1 1 d . . . . .
H2 H 0.701179 0.312361 0.376964 0.036 Uiso 1 1 calc R U . . .
N3 N 0.5521(2) 0.42479(12) 0.65215(11) 0.0338(4) Uani 1 1 d . . . . .
H3 H 0.604968 0.454530 0.667005 0.041 Uiso 1 1 calc R U . . .
N4 N 0.4102(2) 0.40912(13) 0.76765(11) 0.0362(4) Uani 1 1 d . . . . .
H4 H 0.469089 0.450135 0.762978 0.043 Uiso 1 1 calc R U . . .
N5 N 0.0322(2) 0.28385(15) 1.06024(13) 0.0487(5) Uani 1 1 d . . . . .
N6 N 0.62253(18) 0.07556(11) 0.46686(10) 0.0261(4) Uani 1 1 d . . . . .
H6 H 0.650402 0.024563 0.499876 0.031 Uiso 1 1 calc R U . . .
N7 N 0.65140(19) 0.07263(12) 0.81281(10) 0.0308(4) Uani 1 1 d . . . . .
H7 H 0.721986 0.039489 0.832905 0.037 Uiso 1 1 calc R U . . .
N8 N 0.6276(2) 0.09170(12) 0.92731(11) 0.0333(4) Uani 1 1 d . . . . .
H8 H 0.711521 0.067448 0.931156 0.040 Uiso 1 1 calc R U . . .
N9 N 0.4049(2) 0.17912(13) 1.17934(11) 0.0377(4) Uani 1 1 d . . . . .
N10 N 1.02447(19) 0.14768(12) 0.42979(11) 0.0313(4) Uani 1 1 d . . . . .
H10 H 0.947982 0.177727 0.433185 0.038 Uiso 1 1 calc R U . . .
N11 N 1.04300(19) 0.31299(12) 0.67950(11) 0.0317(4) Uani 1 1 d . . . . .
H11 H 1.116878 0.346334 0.672820 0.038 Uiso 1 1 calc R U . . .
N12 N 0.93424(19) 0.37122(11) 0.76351(11) 0.0318(4) Uani 1 1 d . . . . .
H12N H 1.003481 0.411145 0.738671 0.038 Uiso 1 1 calc R U . . .
N13 N 0.6017(3) 0.39236(15) 1.03200(14) 0.0522(6) Uani 1 1 d . . . . .
C1 C 0.7671(2) 0.26609(13) 0.26377(12) 0.0280(4) Uani 1 1 d . . . . .
H1A H 0.661470 0.260523 0.276677 0.034 Uiso 1 1 calc R U . . .
H1B H 0.795333 0.269872 0.208771 0.034 Uiso 1 1 calc R U . . .
C2 C 0.8142(2) 0.34975(14) 0.26371(12) 0.0318(5) Uani 1 1 d . . . . .
H2A H 0.919931 0.354118 0.254137 0.038 Uiso 1 1 calc R U . . .
H2B H 0.779627 0.399859 0.218969 0.038 Uiso 1 1 calc R U . . .
C3 C 0.7968(2) 0.42003(14) 0.35404(13) 0.0333(5) Uani 1 1 d . . . . .
C4 C 0.7280(2) 0.42152(13) 0.43131(13) 0.0307(5) Uani 1 1 d . . . . .
C5 C 0.8026(2) 0.45759(15) 0.46873(14) 0.0369(5) Uani 1 1 d . . . . .
H5 H 0.895386 0.482991 0.443694 0.044 Uiso 1 1 calc R U . . .
C6 C 0.7433(2) 0.45688(15) 0.54176(14) 0.0370(5) Uani 1 1 d . . . . .
H6A H 0.796781 0.480184 0.567281 0.044 Uiso 1 1 calc R U . . .
C7 C 0.6054(2) 0.42224(13) 0.57855(13) 0.0300(4) Uani 1 1 d . . . . .
C8 C 0.5274(2) 0.39051(13) 0.53944(13) 0.0305(5) Uani 1 1 d . . . . .
H8A H 0.431599 0.369620 0.562098 0.037 Uiso 1 1 calc R U . . .
C9 C 0.5895(2) 0.38938(13) 0.46748(13) 0.0317(5) Uani 1 1 d . . . . .
H9 H 0.536001 0.365999 0.442006 0.038 Uiso 1 1 calc R U . . .
C10 C 0.4285(2) 0.38703(13) 0.70408(12) 0.0293(4) Uani 1 1 d . . . . .
C11 C 0.3112(2) 0.37545(15) 0.83814(13) 0.0330(5) Uani 1 1 d . . . . .
C12 C 0.3033(3) 0.41877(16) 0.88732(14) 0.0387(5) Uani 1 1 d . . . . .
H12 H 0.361341 0.469712 0.870192 0.046 Uiso 1 1 calc R U . . .
C13 C 0.2132(3) 0.38893(16) 0.95991(14) 0.0399(5) Uani 1 1 d . . . . .
H13 H 0.208274 0.418756 0.993019 0.048 Uiso 1 1 calc R U . . .
C14 C 0.1297(3) 0.31486(15) 0.98402(13) 0.0379(5) Uani 1 1 d . . . . .
C15 C 0.1351(3) 0.27050(15) 0.93688(14) 0.0395(5) Uani 1 1 d . . . . .
H15 H 0.076443 0.219678 0.954573 0.047 Uiso 1 1 calc R U . . .
C16 C 0.2263(3) 0.30044(14) 0.86374(13) 0.0355(5) Uani 1 1 d . . . . .
H16 H 0.231052 0.270086 0.831098 0.043 Uiso 1 1 calc R U . . .
C17 C 0.7507(2) 0.10960(13) 0.33034(12) 0.0270(4) Uani 1 1 d . . . . .
H17A H 0.811725 0.058742 0.351852 0.032 Uiso 1 1 calc R U . . .
H17B H 0.735058 0.117275 0.276460 0.032 Uiso 1 1 calc R U . . .
C18 C 0.6074(2) 0.09046(14) 0.38577(12) 0.0282(4) Uani 1 1 d . . . . .
H18A H 0.544473 0.140145 0.363494 0.034 Uiso 1 1 calc R U . . .
H18B H 0.561397 0.038353 0.387863 0.034 Uiso 1 1 calc R U . . .
C19 C 0.5951(2) 0.13741(13) 0.49274(12) 0.0243(4) Uani 1 1 d . . . . .
C20 C 0.6111(2) 0.11545(12) 0.57766(12) 0.0237(4) Uani 1 1 d . . . . .
C21 C 0.5519(2) 0.17152(13) 0.60959(12) 0.0263(4) Uani 1 1 d . . . . .
H21 H 0.503075 0.220601 0.576938 0.032 Uiso 1 1 calc R U . . .
C22 C 0.5611(2) 0.15869(13) 0.68680(12) 0.0290(4) Uani 1 1 d . . . . .
H22 H 0.518476 0.197974 0.707105 0.035 Uiso 1 1 calc R U . . .
C23 C 0.6335(2) 0.08774(13) 0.73472(12) 0.0270(4) Uani 1 1 d . . . . .
C24 C 0.6951(2) 0.03127(13) 0.70336(12) 0.0295(4) Uani 1 1 d . . . . .
H24 H 0.745670 -0.017111 0.735620 0.035 Uiso 1 1 calc R U . . .
C25 C 0.6837(2) 0.04472(13) 0.62600(12) 0.0279(4) Uani 1 1 d . . . . .
H25 H 0.725676 0.005332 0.605660 0.034 Uiso 1 1 calc R U . . .
C26 C 0.5687(2) 0.10493(15) 0.86028(13) 0.0331(5) Uani 1 1 d . . . . .
C27 C 0.5670(2) 0.11308(14) 0.98962(12) 0.0303(4) Uani 1 1 d . . . . .
C28 C 0.6581(2) 0.12127(17) 1.03774(14) 0.0385(5) Uani 1 1 d . . . . .
H28 H 0.757404 0.112324 1.027044 0.046 Uiso 1 1 calc R U . . .
C29 C 0.6063(2) 0.14213(17) 1.10049(14) 0.0387(5) Uani 1 1 d . . . . .
H29 H 0.668605 0.147570 1.133217 0.046 Uiso 1 1 calc R U . . .
C30 C 0.4620(2) 0.15496(14) 1.11481(13) 0.0325(5) Uani 1 1 d . . . . .
C31 C 0.3702(2) 0.14664(14) 1.06839(13) 0.0317(5) Uani 1 1 d . . . . .
H31 H 0.271037 0.155593 1.079556 0.038 Uiso 1 1 calc R U . . .
C32 C 0.4215(2) 0.12542(14) 1.00589(13) 0.0314(5) Uani 1 1 d . . . . .
H32 H 0.358027 0.119216 0.974054 0.038 Uiso 1 1 calc R U . . .
C33 C 0.9795(2) 0.18129(14) 0.29564(12) 0.0282(4) Uani 1 1 d . . . . .
H33A H 1.026121 0.239831 0.272451 0.034 Uiso 1 1 calc R U . . .
H33B H 0.992430 0.160517 0.253007 0.034 Uiso 1 1 calc R U . . .
C34 C 1.0506(2) 0.11976(14) 0.36553(13) 0.0305(4) Uani 1 1 d . . . . .
H34A H 1.011374 0.059799 0.385535 0.037 Uiso 1 1 calc R U . . .
H34B H 1.154760 0.119870 0.347432 0.037 Uiso 1 1 calc R U . . .
C35 C 1.1124(2) 0.12947(13) 0.48424(12) 0.0285(4) Uani 1 1 d . . . . .
C36 C 1.0842(2) 0.17252(13) 0.53971(12) 0.0275(4) Uani 1 1 d . . . . .
C37 C 1.1974(2) 0.18220(15) 0.57429(14) 0.0342(5) Uani 1 1 d . . . . .
H37 H 1.286281 0.157121 0.565853 0.041 Uiso 1 1 calc R U . . .
C38 C 1.1826(2) 0.22777(15) 0.62075(14) 0.0349(5) Uani 1 1 d . . . . .
H38 H 1.261632 0.234530 0.643190 0.042 Uiso 1 1 calc R U . . .
C39 C 1.0529(2) 0.26373(13) 0.63485(12) 0.0286(4) Uani 1 1 d . . . . .
C40 C 0.9373(2) 0.25261(14) 0.60218(13) 0.0297(4) Uani 1 1 d . . . . .
H40 H 0.847217 0.275550 0.612479 0.036 Uiso 1 1 calc R U . . .
C41 C 0.9545(2) 0.20812(14) 0.55482(13) 0.0295(4) Uani 1 1 d . . . . .
H41 H 0.875751 0.201665 0.532005 0.035 Uiso 1 1 calc R U . . .
C42 C 0.9230(2) 0.31154(14) 0.73324(13) 0.0306(5) Uani 1 1 d . . . . .
C43 C 0.8460(2) 0.37430(13) 0.82994(13) 0.0305(4) Uani 1 1 d . . . . .
C44 C 0.8971(3) 0.42404(15) 0.86367(14) 0.0380(5) Uani 1 1 d . . . . .
H44 H 0.986992 0.454208 0.840638 0.046 Uiso 1 1 calc R U . . .
C45 C 0.8183(3) 0.42968(16) 0.92989(15) 0.0441(6) Uani 1 1 d . . . . .
H45 H 0.853900 0.462669 0.953428 0.053 Uiso 1 1 calc R U . . .
C46 C 0.6864(3) 0.38672(15) 0.96189(14) 0.0398(5) Uani 1 1 d . . . . .
C47 C 0.6330(3) 0.33817(15) 0.92908(14) 0.0383(5) Uani 1 1 d . . . . .
H47 H 0.541924 0.309428 0.951712 0.046 Uiso 1 1 calc R U . . .
C48 C 0.7127(2) 0.33146(15) 0.86310(14) 0.0354(5) Uani 1 1 d . . . . .
H48 H 0.676788 0.297763 0.840327 0.042 Uiso 1 1 calc R U . . .
C49 C 0.1044(3) 0.1026(2) 0.8649(2) 0.0605(8) Uani 1 1 d . . . . .
H49A H 0.096629 0.107464 0.915879 0.091 Uiso 1 1 calc R U . . .
H49B H 0.049391 0.148201 0.828585 0.091 Uiso 1 1 calc R U . . .
H49C H 0.205024 0.109217 0.839657 0.091 Uiso 1 1 calc R U . . .
C50 C 0.0521(4) 0.0160(3) 0.7821(2) 0.0784(11) Uani 1 1 d . . . . .
H50A H 0.000593 0.067921 0.751934 0.118 Uiso 1 1 calc R U . . .
H50B H 0.011003 -0.034867 0.780412 0.118 Uiso 1 1 calc R U . . .
H50C H 0.153213 0.023812 0.757646 0.118 Uiso 1 1 calc R U . . .
S2A S 0.60522(14) 0.62281(8) 0.72628(10) 0.0715(4) Uani 0.6 1 d . . P A 1
O14A O 0.6306(11) 0.5314(4) 0.7250(5) 0.066(2) Uani 0.6 1 d . . P A 1
C51A C 0.7095(6) 0.6187(4) 0.7946(3) 0.0663(14) Uani 0.6 1 d . . P A 1
H51A H 0.663918 0.579324 0.849176 0.099 Uiso 0.6 1 calc R U P A 1
H51B H 0.720542 0.677121 0.791201 0.099 Uiso 0.6 1 calc R U P A 1
H51C H 0.803743 0.597320 0.782448 0.099 Uiso 0.6 1 calc R U P A 1
C52A C 0.6994(9) 0.6922(6) 0.6441(5) 0.104(3) Uani 0.6 1 d . . P A 1
H52A H 0.797968 0.672904 0.640201 0.155 Uiso 0.6 1 calc R U P A 1
H52B H 0.698518 0.749334 0.644738 0.155 Uiso 0.6 1 calc R U P A 1
H52C H 0.658664 0.696341 0.597562 0.155 Uiso 0.6 1 calc R U P A 1
S2B S 0.73337(19) 0.59626(11) 0.71924(11) 0.0484(4) Uani 0.4 1 d . . P B 2
O14B O 0.6057(16) 0.5453(10) 0.7132(9) 0.099(6) Uani 0.4 1 d . . P B 2
C51B C 0.8375(12) 0.6303(7) 0.6305(7) 0.096(3) Uani 0.4 1 d . . P B 2
H51D H 0.780032 0.659683 0.587599 0.145 Uiso 0.4 1 calc R U P B 2
H51E H 0.883189 0.580382 0.624543 0.145 Uiso 0.4 1 calc R U P B 2
H51F H 0.911199 0.671075 0.626779 0.145 Uiso 0.4 1 calc R U P B 2
C52B C 0.6513(15) 0.6934(8) 0.7030(13) 0.136(5) Uani 0.4 1 d . U P B 2
H52D H 0.591651 0.707632 0.661050 0.204 Uiso 0.4 1 calc R U P B 2
H52E H 0.724305 0.739796 0.685635 0.204 Uiso 0.4 1 calc R U P B 2
H52F H 0.591476 0.688070 0.753197 0.204 Uiso 0.4 1 calc R U P B 2

loop_
_atom_site_aniso_label
_atom_site_aniso_U_11
_atom_site_aniso_U_22
_atom_site_aniso_U_33
_atom_site_aniso_U_23
_atom_site_aniso_U_13
_atom_site_aniso_U_12
S1 0.0310(3) 0.0359(3) 0.0579(4) -0.0183(3) -0.0089(3) 0.0057(2)
O1 0.0589(11) 0.0407(9) 0.0413(9) -0.0207(8) 0.0183(8) -0.0233(8)
O2 0.0364(8) 0.0393(8) 0.0347(8) -0.0228(7) 0.0002(6) -0.0046(7)
O3 0.0834(15) 0.0613(12) 0.0454(11) -0.0312(10) 0.0186(10) -0.0054(11)
O4 0.0797(14) 0.0572(12) 0.0456(11) -0.0205(10) 0.0169(10) -0.0205(11)
O5 0.0348(8) 0.0267(7) 0.0242(7) -0.0098(6) -0.0014(6) 0.0009(6)
O6 0.0435(10) 0.0834(13) 0.0337(9) -0.0321(9) -0.0131(7) 0.0288(9)
O7 0.0377(9) 0.0573(11) 0.0408(9) -0.0294(8) 0.0055(7) -0.0001(8)
O8 0.0562(11) 0.0940(15) 0.0427(10) -0.0459(11) -0.0172(9) 0.0113(10)
O9 0.0386(9) 0.0400(9) 0.0449(9) -0.0284(8) -0.0156(7) 0.0133(7)
O10 0.0417(9) 0.0551(10) 0.0522(10) -0.0377(9) 0.0140(8) -0.0187(8)
O11 0.1022(19) 0.1085(19) 0.0885(17) -0.0827(17) 0.0409(14) -0.0491(16)
O12 0.0590(12) 0.0798(14) 0.0600(12) -0.0438(11) 0.0219(10) -0.0149(11)
O13 0.0326(9) 0.0535(10) 0.0517(10) -0.0237(9) -0.0079(7) 0.0061(7)
N1 0.0248(8) 0.0276(8) 0.0214(8) -0.0132(7) 0.0000(6) -0.0021(7)
N2 0.0342(9) 0.0265(9) 0.0255(9) -0.0116(7) 0.0075(7) -0.0059(7)
N3 0.0373(10) 0.0381(10) 0.0331(10) -0.0232(8) -0.0008(8) -0.0039(8)
N4 0.0388(10) 0.0407(10) 0.0345(10) -0.0236(9) 0.0030(8) -0.0084(8)
N5 0.0577(14) 0.0472(13) 0.0340(11) -0.0156(10) 0.0065(10) 0.0005(11)
N6 0.0318(9) 0.0255(8) 0.0210(8) -0.0113(7) 0.0004(7) -0.0035(7)
N7 0.0348(10) 0.0361(10) 0.0256(9) -0.0168(8) -0.0080(7) 0.0107(8)
N8 0.0324(9) 0.0442(11) 0.0290(9) -0.0214(8) -0.0069(7) 0.0105(8)
N9 0.0413(11) 0.0463(11) 0.0279(10) -0.0190(9) -0.0031(8) 0.0006(9)
N10 0.0283(9) 0.0421(10) 0.0337(10) -0.0258(8) -0.0070(7) 0.0078(8)
N11 0.0282(9) 0.0377(10) 0.0359(10) -0.0241(8) 0.0023(7) -0.0059(7)
N12 0.0336(9) 0.0302(9) 0.0324(9) -0.0170(8) 0.0046(8) -0.0062(7)
N13 0.0612(15) 0.0485(13) 0.0505(13) -0.0313(11) 0.0136(11) -0.0109(11)
C1 0.0294(10) 0.0330(11) 0.0213(10) -0.0128(8) -0.0001(8) 0.0007(8)
C2 0.0363(11) 0.0303(11) 0.0251(10) -0.0116(9) 0.0041(9) -0.0009(9)
C3 0.0374(12) 0.0266(11) 0.0325(11) -0.0121(9) 0.0029(9) -0.0046(9)
C4 0.0375(12) 0.0229(10) 0.0303(11) -0.0124(9) 0.0014(9) -0.0011(8)
C5 0.0347(12) 0.0358(12) 0.0400(13) -0.0190(10) 0.0038(10) -0.0058(9)
C6 0.0376(12) 0.0408(12) 0.0401(13) -0.0250(11) -0.0036(10) -0.0029(10)
C7 0.0350(11) 0.0251(10) 0.0298(11) -0.0136(9) -0.0003(9) 0.0025(8)
C8 0.0337(11) 0.0273(10) 0.0301(11) -0.0145(9) 0.0028(9) -0.0025(8)
C9 0.0394(12) 0.0257(10) 0.0321(11) -0.0158(9) -0.0005(9) -0.0032(9)
C10 0.0318(11) 0.0296(10) 0.0290(11) -0.0156(9) -0.0035(9) 0.0037(9)
C11 0.0336(11) 0.0390(12) 0.0302(11) -0.0189(10) -0.0047(9) 0.0044(9)
C12 0.0415(13) 0.0424(13) 0.0389(13) -0.0254(11) -0.0004(10) -0.0043(10)
C13 0.0457(13) 0.0459(13) 0.0348(12) -0.0253(11) -0.0022(10) 0.0034(11)
C14 0.0424(13) 0.0393(12) 0.0291(11) -0.0141(10) -0.0012(10) 0.0049(10)
C15 0.0488(14) 0.0331(12) 0.0343(12) -0.0139(10) -0.0013(10) -0.0016(10)
C16 0.0447(13) 0.0322(11) 0.0318(11) -0.0169(9) -0.0036(10) 0.0015(10)
C17 0.0315(11) 0.0311(10) 0.0235(10) -0.0172(8) -0.0019(8) -0.0021(8)
C18 0.0305(11) 0.0318(11) 0.0249(10) -0.0155(9) 0.0000(8) -0.0072(8)
C19 0.0213(9) 0.0266(10) 0.0243(10) -0.0120(8) 0.0029(7) -0.0049(8)
C20 0.0229(9) 0.0249(10) 0.0241(10) -0.0124(8) 0.0009(7) -0.0045(8)
C21 0.0274(10) 0.0256(10) 0.0246(10) -0.0108(8) -0.0014(8) 0.0019(8)
C22 0.0315(11) 0.0307(11) 0.0286(11) -0.0174(9) -0.0024(8) 0.0045(8)
C23 0.0276(10) 0.0307(10) 0.0245(10) -0.0142(9) -0.0018(8) 0.0002(8)
C24 0.0330(11) 0.0284(10) 0.0285(11) -0.0134(9) -0.0071(9) 0.0061(8)
C25 0.0298(10) 0.0274(10) 0.0302(11) -0.0169(9) -0.0022(8) 0.0026(8)
C26 0.0349(12) 0.0390(12) 0.0271(11) -0.0164(9) -0.0044(9) 0.0061(9)
C27 0.0339(11) 0.0331(11) 0.0246(10) -0.0138(9) -0.0040(8) 0.0046(9)
C28 0.0288(11) 0.0572(15) 0.0329(12) -0.0223(11) -0.0086(9) 0.0107(10)
C29 0.0343(12) 0.0573(15) 0.0305(11) -0.0228(11) -0.0116(9) 0.0074(11)
C30 0.0363(12) 0.0378(12) 0.0255(10) -0.0166(9) -0.0020(9) 0.0017(9)
C31 0.0309(11) 0.0381(12) 0.0283(11) -0.0170(9) -0.0045(9) 0.0058(9)
C32 0.0302(11) 0.0388(12) 0.0283(11) -0.0170(9) -0.0057(9) 0.0006(9)
C33 0.0275(10) 0.0338(11) 0.0262(10) -0.0175(9) 0.0014(8) -0.0017(8)
C34 0.0305(11) 0.0356(11) 0.0327(11) -0.0219(9) -0.0038(9) 0.0013(9)
C35 0.0278(10) 0.0298(10) 0.0306(11) -0.0156(9) -0.0045(8) -0.0008(8)
C36 0.0275(10) 0.0293(10) 0.0283(10) -0.0154(9) -0.0033(8) 0.0007(8)
C37 0.0275(11) 0.0454(13) 0.0394(12) -0.0270(11) -0.0073(9) 0.0069(9)
C38 0.0271(11) 0.0487(13) 0.0404(12) -0.0292(11) -0.0079(9) 0.0020(9)
C39 0.0299(10) 0.0306(10) 0.0275(10) -0.0160(9) 0.0006(8) -0.0029(8)
C40 0.0252(10) 0.0330(11) 0.0324(11) -0.0168(9) -0.0011(8) 0.0016(8)
C41 0.0249(10) 0.0343(11) 0.0321(11) -0.0168(9) -0.0045(8) -0.0013(8)
C42 0.0330(11) 0.0303(11) 0.0297(11) -0.0155(9) -0.0001(9) -0.0017(9)
C43 0.0353(11) 0.0250(10) 0.0299(11) -0.0117(9) -0.0037(9) 0.0041(8)
C44 0.0390(12) 0.0374(12) 0.0411(13) -0.0232(10) 0.0042(10) -0.0050(10)
C45 0.0509(15) 0.0445(13) 0.0463(14) -0.0308(12) 0.0007(11) -0.0047(11)
C46 0.0457(13) 0.0385(12) 0.0361(12) -0.0214(10) 0.0065(10) -0.0001(10)
C47 0.0356(12) 0.0388(12) 0.0394(13) -0.0185(10) 0.0026(10) -0.0028(10)
C48 0.0362(12) 0.0380(12) 0.0355(12) -0.0209(10) -0.0005(9) -0.0024(9)
C49 0.0628(18) 0.0544(17) 0.072(2) -0.0333(15) -0.0105(15) -0.0125(14)
C50 0.085(2) 0.085(2) 0.080(2) -0.060(2) 0.0213(19) -0.024(2)
S2A 0.0454(7) 0.0435(7) 0.1060(11) -0.0092(7) -0.0243(7) -0.0081(5)
O14A 0.103(5) 0.034(2) 0.064(3) -0.0189(19) -0.019(3) -0.029(2)
C51A 0.085(4) 0.059(3) 0.069(3) -0.046(3) 0.004(3) -0.009(3)
C52A 0.079(5) 0.146(8) 0.099(6) -0.053(5) -0.054(4) 0.020(5)
S2B 0.0528(10) 0.0494(9) 0.0508(9) -0.0255(8) -0.0200(8) 0.0108(7)
O14B 0.070(6) 0.152(13) 0.100(10) -0.093(9) 0.048(7) -0.060(7)
C51B 0.093(7) 0.094(7) 0.107(8) -0.057(6) 0.023(6) -0.048(6)
C52B 0.096(8) 0.082(7) 0.258(15) -0.098(9) -0.028(10) -0.010(6)

loop_
_atom_type_symbol
_atom_type_description
_atom_type_scat_dispersion_real
_atom_type_scat_dispersion_imag
_atom_type_scat_source
C C 0.0033 0.0016 'International Tables Vol C Tables 4.2.6.8 and 6.1.1.4'
H H 0.0000 0.0000 'International Tables Vol C Tables 4.2.6.8 and 6.1.1.4'
N N 0.0061 0.0033 'International Tables Vol C Tables 4.2.6.8 and 6.1.1.4'
O O 0.0106 0.0060 'International Tables Vol C Tables 4.2.6.8 and 6.1.1.4'
S S 0.1246 0.1234 'International Tables Vol C Tables 4.2.6.8 and 6.1.1.4'

loop_
_geom_angle_atom_site_label_1
_geom_angle_atom_site_label_2
_geom_angle_atom_site_label_3
_geom_angle
_geom_angle_site_symmetry_1
_geom_angle_site_symmetry_3
_geom_angle_publ_flag
O13 S1 C49 107.28(13) . . ?
O13 S1 C50 105.68(15) . . ?
C49 S1 C50 97.77(16) . . ?
C33 N1 C17 109.25(15) . . ?
C33 N1 C1 111.99(15) . . ?
C17 N1 C1 110.05(15) . . ?
C3 N2 C2 121.36(17) . . ?
C3 N2 H2 119.3 . . ?
C2 N2 H2 119.3 . . ?
C10 N3 C7 128.47(18) . . ?
C10 N3 H3 115.8 . . ?
C7 N3 H3 115.8 . . ?
C10 N4 C11 128.69(19) . . ?
C10 N4 H4 115.7 . . ?
C11 N4 H4 115.7 . . ?
O3 N5 O4 123.3(2) . . ?
O3 N5 C14 117.9(2) . . ?
O4 N5 C14 118.8(2) . . ?
C19 N6 C18 121.64(17) . . ?
C19 N6 H6 119.2 . . ?
C18 N6 H6 119.2 . . ?
C26 N7 C23 125.54(18) . . ?
C26 N7 H7 117.2 . . ?
C23 N7 H7 117.2 . . ?
C26 N8 C27 126.19(18) . . ?
C26 N8 H8 116.9 . . ?
C27 N8 H8 116.9 . . ?
O8 N9 O7 122.52(19) . . ?
O8 N9 C30 118.86(19) . . ?
O7 N9 C30 118.61(18) . . ?
C35 N10 C34 122.63(17) . . ?
C35 N10 H10 118.7 . . ?
C34 N10 H10 118.7 . . ?
C42 N11 C39 123.20(17) . . ?
C42 N11 H11 118.4 . . ?
C39 N11 H11 118.4 . . ?
C42 N12 C43 126.05(18) . . ?
C42 N12 H12N 117.0 . . ?
C43 N12 H12N 117.0 . . ?
O11 N13 O12 122.8(2) . . ?
O11 N13 C46 118.4(2) . . ?
O12 N13 C46 118.8(2) . . ?
N1 C1 C2 114.36(17) . . ?
N1 C1 H1A 108.7 . . ?
C2 C1 H1A 108.7 . . ?
N1 C1 H1B 108.7 . . ?
C2 C1 H1B 108.7 . . ?
H1A C1 H1B 107.6 . . ?
N2 C2 C1 111.92(16) . . ?
N2 C2 H2A 109.2 . . ?
C1 C2 H2A 109.2 . . ?
N2 C2 H2B 109.2 . . ?
C1 C2 H2B 109.2 . . ?
H2A C2 H2B 107.9 . . ?
O1 C3 N2 121.3(2) . . ?
O1 C3 C4 121.43(19) . . ?
N2 C3 C4 117.27(18) . . ?
C9 C4 C5 117.9(2) . . ?
C9 C4 C3 122.39(19) . . ?
C5 C4 C3 119.66(19) . . ?
C6 C5 C4 120.7(2) . . ?
C6 C5 H5 119.6 . . ?
C4 C5 H5 119.6 . . ?
C5 C6 C7 120.7(2) . . ?
C5 C6 H6A 119.7 . . ?
C7 C6 H6A 119.7 . . ?
C8 C7 C6 118.89(19) . . ?
C8 C7 N3 123.83(19) . . ?
C6 C7 N3 117.24(19) . . ?
C9 C8 C7 119.8(2) . . ?
C9 C8 H8A 120.1 . . ?
C7 C8 H8A 120.1 . . ?
C8 C9 C4 121.8(2) . . ?
C8 C9 H9 119.1 . . ?
C4 C9 H9 119.1 . . ?
O2 C10 N3 125.23(19) . . ?
O2 C10 N4 124.10(19) . . ?
N3 C10 N4 110.67(18) . . ?
N4 C11 C16 124.4(2) . . ?
N4 C11 C12 116.3(2) . . ?
C16 C11 C12 119.3(2) . . ?
C13 C12 C11 121.0(2) . . ?
C13 C12 H12 119.5 . . ?
C11 C12 H12 119.5 . . ?
C12 C13 C14 118.8(2) . . ?
C12 C13 H13 120.6 . . ?
C14 C13 H13 120.6 . . ?
C13 C14 C15 121.6(2) . . ?
C13 C14 N5 119.0(2) . . ?
C15 C14 N5 119.4(2) . . ?
C14 C15 C16 119.6(2) . . ?
C14 C15 H15 120.2 . . ?
C16 C15 H15 120.2 . . ?
C15 C16 C11 119.7(2) . . ?
C15 C16 H16 120.2 . . ?
C11 C16 H16 120.2 . . ?
N1 C17 C18 113.81(16) . . ?
N1 C17 H17A 108.8 . . ?
C18 C17 H17A 108.8 . . ?
N1 C17 H17B 108.8 . . ?
C18 C17 H17B 108.8 . . ?
H17A C17 H17B 107.7 . . ?
N6 C18 C17 111.90(16) . . ?
N6 C18 H18A 109.2 . . ?
C17 C18 H18A 109.2 . . ?
N6 C18 H18B 109.2 . . ?
C17 C18 H18B 109.2 . . ?
H18A C18 H18B 107.9 . . ?
O5 C19 N6 122.05(18) . . ?
O5 C19 C20 120.17(17) . . ?
N6 C19 C20 117.76(17) . . ?
C21 C20 C25 117.89(18) . . ?
C21 C20 C19 117.08(18) . . ?
C25 C20 C19 125.01(18) . . ?
C22 C21 C20 122.42(19) . . ?
C22 C21 H21 118.8 . . ?
C20 C21 H21 118.8 . . ?
C21 C22 C23 119.28(19) . . ?
C21 C22 H22 120.4 . . ?
C23 C22 H22 120.4 . . ?
C22 C23 C24 119.13(19) . . ?
C22 C23 N7 122.18(18) . . ?
C24 C23 N7 118.64(18) . . ?
C25 C24 C23 120.80(19) . . ?
C25 C24 H24 119.6 . . ?
C23 C24 H24 119.6 . . ?
C24 C25 C20 120.48(18) . . ?
C24 C25 H25 119.8 . . ?
C20 C25 H25 119.8 . . ?
O6 C26 N7 124.7(2) . . ?
O6 C26 N8 123.6(2) . . ?
N7 C26 N8 111.74(18) . . ?
C32 C27 N8 123.08(19) . . ?
C32 C27 C28 119.42(19) . . ?
N8 C27 C28 117.50(19) . . ?
C29 C28 C27 120.9(2) . . ?
C29 C28 H28 119.5 . . ?
C27 C28 H28 119.5 . . ?
C28 C29 C30 118.5(2) . . ?
C28 C29 H29 120.7 . . ?
C30 C29 H29 120.7 . . ?
C31 C30 C29 121.4(2) . . ?
C31 C30 N9 118.88(19) . . ?
C29 C30 N9 119.7(2) . . ?
C32 C31 C30 120.2(2) . . ?
C32 C31 H31 119.9 . . ?
C30 C31 H31 119.9 . . ?
C31 C32 C27 119.5(2) . . ?
C31 C32 H32 120.3 . . ?
C27 C32 H32 120.3 . . ?
N1 C33 C34 111.53(16) . . ?
N1 C33 H33A 109.3 . . ?
C34 C33 H33A 109.3 . . ?
N1 C33 H33B 109.3 . . ?
C34 C33 H33B 109.3 . . ?
H33A C33 H33B 108.0 . . ?
N10 C34 C33 109.13(17) . . ?
N10 C34 H34A 109.9 . . ?
C33 C34 H34A 109.9 . . ?
N10 C34 H34B 109.9 . . ?
C33 C34 H34B 109.9 . . ?
H34A C34 H34B 108.3 . . ?
O9 C35 N10 121.29(19) . . ?
O9 C35 C36 121.64(18) . . ?
N10 C35 C36 116.94(18) . . ?
C37 C36 C41 118.13(19) . . ?
C37 C36 C35 117.74(18) . . ?
C41 C36 C35 124.00(18) . . ?
C38 C37 C36 121.0(2) . . ?
C38 C37 H37 119.5 . . ?
C36 C37 H37 119.5 . . ?
C37 C38 C39 120.4(2) . . ?
C37 C38 H38 119.8 . . ?
C39 C38 H38 119.8 . . ?
C38 C39 C40 119.23(19) . . ?
C38 C39 N11 119.04(19) . . ?
C40 C39 N11 121.70(19) . . ?
C41 C40 C39 119.64(19) . . ?
C41 C40 H40 120.2 . . ?
C39 C40 H40 120.2 . . ?
C40 C41 C36 121.59(19) . . ?
C40 C41 H41 119.2 . . ?
C36 C41 H41 119.2 . . ?
O10 C42 N12 124.7(2) . . ?
O10 C42 N11 123.14(19) . . ?
N12 C42 N11 112.18(18) . . ?
C48 C43 N12 124.0(2) . . ?
C48 C43 C44 119.5(2) . . ?
N12 C43 C44 116.5(2) . . ?
C45 C44 C43 120.5(2) . . ?
C45 C44 H44 119.8 . . ?
C43 C44 H44 119.8 . . ?
C44 C45 C46 119.1(2) . . ?
C44 C45 H45 120.4 . . ?
C46 C45 H45 120.4 . . ?
C47 C46 C45 121.4(2) . . ?
C47 C46 N13 118.9(2) . . ?
C45 C46 N13 119.6(2) . . ?
C46 C47 C48 119.6(2) . . ?
C46 C47 H47 120.2 . . ?
C48 C47 H47 120.2 . . ?
C47 C48 C43 119.8(2) . . ?
C47 C48 H48 120.1 . . ?
C43 C48 H48 120.1 . . ?
S1 C49 H49A 109.5 . . ?
S1 C49 H49B 109.5 . . ?
H49A C49 H49B 109.5 . . ?
S1 C49 H49C 109.5 . . ?
H49A C49 H49C 109.5 . . ?
H49B C49 H49C 109.5 . . ?
S1 C50 H50A 109.5 . . ?
S1 C50 H50B 109.5 . . ?
H50A C50 H50B 109.5 . . ?
S1 C50 H50C 109.5 . . ?
H50A C50 H50C 109.5 . . ?
H50B C50 H50C 109.5 . . ?
O14A S2A C52A 105.5(5) . . ?
O14A S2A C51A 102.1(4) . . ?
C52A S2A C51A 99.6(3) . . ?
S2A C51A H51A 109.5 . . ?
S2A C51A H51B 109.5 . . ?
H51A C51A H51B 109.5 . . ?
S2A C51A H51C 109.5 . . ?
H51A C51A H51C 109.5 . . ?
H51B C51A H51C 109.5 . . ?
S2A C52A H52A 109.5 . . ?
S2A C52A H52B 109.5 . . ?
H52A C52A H52B 109.5 . . ?
S2A C52A H52C 109.5 . . ?
H52A C52A H52C 109.5 . . ?
H52B C52A H52C 109.5 . . ?
O14B S2B C51B 105.2(6) . . ?
O14B S2B C52B 98.8(8) . . ?
C51B S2B C52B 97.2(8) . . ?
S2B C51B H51D 109.5 . . ?
S2B C51B H51E 109.5 . . ?
H51D C51B H51E 109.5 . . ?
S2B C51B H51F 109.5 . . ?
H51D C51B H51F 109.5 . . ?
H51E C51B H51F 109.5 . . ?
S2B C52B H52D 109.5 . . ?
S2B C52B H52E 109.5 . . ?
H52D C52B H52E 109.5 . . ?
S2B C52B H52F 109.5 . . ?
H52D C52B H52F 109.5 . . ?
H52E C52B H52F 109.5 . . ?

loop_
_geom_bond_atom_site_label_1
_geom_bond_atom_site_label_2
_geom_bond_distance
_geom_bond_site_symmetry_2
_geom_bond_publ_flag
S1 O13 1.4818(17) . ?
S1 C49 1.763(3) . ?
S1 C50 1.775(4) . ?
O1 C3 1.237(3) . ?
O2 C10 1.221(3) . ?
O3 N5 1.230(3) . ?
O4 N5 1.231(3) . ?
O5 C19 1.238(2) . ?
O6 C26 1.213(3) . ?
O7 N9 1.227(2) . ?
O8 N9 1.223(3) . ?
O9 C35 1.231(3) . ?
O10 C42 1.211(3) . ?
O11 N13 1.219(3) . ?
O12 N13 1.229(3) . ?
N1 C33 1.462(3) . ?
N1 C17 1.468(2) . ?
N1 C1 1.469(3) . ?
N2 C3 1.337(3) . ?
N2 C2 1.458(3) . ?
N2 H2 0.8800 . ?
N3 C10 1.370(3) . ?
N3 C7 1.400(3) . ?
N3 H3 0.8800 . ?
N4 C10 1.374(3) . ?
N4 C11 1.386(3) . ?
N4 H4 0.8800 . ?
N5 C14 1.453(3) . ?
N6 C19 1.338(3) . ?
N6 C18 1.450(3) . ?
N6 H6 0.8800 . ?
N7 C26 1.363(3) . ?
N7 C23 1.402(3) . ?
N7 H7 0.8800 . ?
N8 C26 1.377(3) . ?
N8 C27 1.394(3) . ?
N8 H8 0.8800 . ?
N9 C30 1.451(3) . ?
N10 C35 1.343(3) . ?
N10 C34 1.452(3) . ?
N10 H10 0.8800 . ?
N11 C42 1.380(3) . ?
N11 C39 1.408(3) . ?
N11 H11 0.8800 . ?
N12 C42 1.376(3) . ?
N12 C43 1.396(3) . ?
N12 H12N 0.8800 . ?
N13 C46 1.455(3) . ?
C1 C2 1.513(3) . ?
C1 H1A 0.9900 . ?
C1 H1B 0.9900 . ?
C2 H2A 0.9900 . ?
C2 H2B 0.9900 . ?
C3 C4 1.490(3) . ?
C4 C9 1.390(3) . ?
C4 C5 1.392(3) . ?
C5 C6 1.379(3) . ?
C5 H5 0.9500 . ?
C6 C7 1.397(3) . ?
C6 H6A 0.9500 . ?
C7 C8 1.387(3) . ?
C8 C9 1.381(3) . ?
C8 H8A 0.9500 . ?
C9 H9 0.9500 . ?
C11 C16 1.395(3) . ?
C11 C12 1.397(3) . ?
C12 C13 1.371(3) . ?
C12 H12 0.9500 . ?
C13 C14 1.379(3) . ?
C13 H13 0.9500 . ?
C14 C15 1.381(3) . ?
C15 C16 1.383(3) . ?
C15 H15 0.9500 . ?
C16 H16 0.9500 . ?
C17 C18 1.518(3) . ?
C17 H17A 0.9900 . ?
C17 H17B 0.9900 . ?
C18 H18A 0.9900 . ?
C18 H18B 0.9900 . ?
C19 C20 1.492(3) . ?
C20 C21 1.387(3) . ?
C20 C25 1.389(3) . ?
C21 C22 1.376(3) . ?
C21 H21 0.9500 . ?
C22 C23 1.388(3) . ?
C22 H22 0.9500 . ?
C23 C24 1.392(3) . ?
C24 C25 1.380(3) . ?
C24 H24 0.9500 . ?
C25 H25 0.9500 . ?
C27 C32 1.391(3) . ?
C27 C28 1.394(3) . ?
C28 C29 1.376(3) . ?
C28 H28 0.9500 . ?
C29 C30 1.378(3) . ?
C29 H29 0.9500 . ?
C30 C31 1.375(3) . ?
C31 C32 1.374(3) . ?
C31 H31 0.9500 . ?
C32 H32 0.9500 . ?
C33 C34 1.515(3) . ?
C33 H33A 0.9900 . ?
C33 H33B 0.9900 . ?
C34 H34A 0.9900 . ?
C34 H34B 0.9900 . ?
C35 C36 1.493(3) . ?
C36 C37 1.389(3) . ?
C36 C41 1.390(3) . ?
C37 C38 1.381(3) . ?
C37 H37 0.9500 . ?
C38 C39 1.388(3) . ?
C38 H38 0.9500 . ?
C39 C40 1.395(3) . ?
C40 C41 1.380(3) . ?
C40 H40 0.9500 . ?
C41 H41 0.9500 . ?
C43 C48 1.395(3) . ?
C43 C44 1.396(3) . ?
C44 C45 1.373(3) . ?
C44 H44 0.9500 . ?
C45 C46 1.383(3) . ?
C45 H45 0.9500 . ?
C46 C47 1.376(3) . ?
C47 C48 1.380(3) . ?
C47 H47 0.9500 . ?
C48 H48 0.9500 . ?
C49 H49A 0.9800 . ?
C49 H49B 0.9800 . ?
C49 H49C 0.9800 . ?
C50 H50A 0.9800 . ?
C50 H50B 0.9800 . ?
C50 H50C 0.9800 . ?
S2A O14A 1.578(8) . ?
S2A C52A 1.616(9) . ?
S2A C51A 1.713(6) . ?
C51A H51A 0.9800 . ?
C51A H51B 0.9800 . ?
C51A H51C 0.9800 . ?
C52A H52A 0.9800 . ?
C52A H52B 0.9800 . ?
C52A H52C 0.9800 . ?
S2B O14B 1.567(16) . ?
S2B C51B 1.651(10) . ?
S2B C52B 1.725(12) . ?
C51B H51D 0.9800 . ?
C51B H51E 0.9800 . ?
C51B H51F 0.9800 . ?
C52B H52D 0.9800 . ?
C52B H52E 0.9800 . ?
C52B H52F 0.9800 . ?

loop_
_geom_torsion_atom_site_label_1
_geom_torsion_atom_site_label_2
_geom_torsion_atom_site_label_3
_geom_torsion_atom_site_label_4
_geom_torsion
_geom_torsion_site_symmetry_1
_geom_torsion_site_symmetry_2
_geom_torsion_site_symmetry_3
_geom_torsion_site_symmetry_4
_geom_torsion_publ_flag
C33 N1 C1 C2 -71.3(2) . . . . ?
C17 N1 C1 C2 166.96(16) . . . . ?
C3 N2 C2 C1 175.51(19) . . . . ?
N1 C1 C2 N2 -66.1(2) . . . . ?
C2 N2 C3 O1 -4.3(3) . . . . ?
C2 N2 C3 C4 176.10(19) . . . . ?
O1 C3 C4 C9 148.2(2) . . . . ?
N2 C3 C4 C9 -32.2(3) . . . . ?
O1 C3 C4 C5 -30.6(3) . . . . ?
N2 C3 C4 C5 149.0(2) . . . . ?
C9 C4 C5 C6 3.6(3) . . . . ?
C3 C4 C5 C6 -177.6(2) . . . . ?
C4 C5 C6 C7 -1.9(4) . . . . ?
C5 C6 C7 C8 -1.6(3) . . . . ?
C5 C6 C7 N3 -179.3(2) . . . . ?
C10 N3 C7 C8 10.4(3) . . . . ?
C10 N3 C7 C6 -172.0(2) . . . . ?
C6 C7 C8 C9 3.4(3) . . . . ?
N3 C7 C8 C9 -179.07(19) . . . . ?
C7 C8 C9 C4 -1.8(3) . . . . ?
C5 C4 C9 C8 -1.7(3) . . . . ?
C3 C4 C9 C8 179.5(2) . . . . ?
C7 N3 C10 O2 3.8(4) . . . . ?
C7 N3 C10 N4 -176.4(2) . . . . ?
C11 N4 C10 O2 9.8(4) . . . . ?
C11 N4 C10 N3 -170.1(2) . . . . ?
C10 N4 C11 C16 11.9(4) . . . . ?
C10 N4 C11 C12 -171.1(2) . . . . ?
N4 C11 C12 C13 -177.4(2) . . . . ?
C16 C11 C12 C13 -0.3(4) . . . . ?
C11 C12 C13 C14 0.1(4) . . . . ?
C12 C13 C14 C15 0.0(4) . . . . ?
C12 C13 C14 N5 -179.0(2) . . . . ?
O3 N5 C14 C13 6.9(4) . . . . ?
O4 N5 C14 C13 -172.9(2) . . . . ?
O3 N5 C14 C15 -172.0(2) . . . . ?
O4 N5 C14 C15 8.1(4) . . . . ?
C13 C14 C15 C16 0.2(4) . . . . ?
N5 C14 C15 C16 179.1(2) . . . . ?
C14 C15 C16 C11 -0.4(4) . . . . ?
N4 C11 C16 C15 177.3(2) . . . . ?
C12 C11 C16 C15 0.5(3) . . . . ?
C33 N1 C17 C18 157.52(17) . . . . ?
C1 N1 C17 C18 -79.1(2) . . . . ?
C19 N6 C18 C17 100.9(2) . . . . ?
N1 C17 C18 N6 -60.4(2) . . . . ?
C18 N6 C19 O5 0.4(3) . . . . ?
C18 N6 C19 C20 178.90(16) . . . . ?
O5 C19 C20 C21 13.0(3) . . . . ?
N6 C19 C20 C21 -165.54(17) . . . . ?
O5 C19 C20 C25 -165.23(19) . . . . ?
N6 C19 C20 C25 16.2(3) . . . . ?
C25 C20 C21 C22 -0.9(3) . . . . ?
C19 C20 C21 C22 -179.22(18) . . . . ?
C20 C21 C22 C23 0.7(3) . . . . ?
C21 C22 C23 C24 0.1(3) . . . . ?
C21 C22 C23 N7 177.64(19) . . . . ?
C26 N7 C23 C22 21.7(3) . . . . ?
C26 N7 C23 C24 -160.7(2) . . . . ?
C22 C23 C24 C25 -0.6(3) . . . . ?
N7 C23 C24 C25 -178.31(19) . . . . ?
C23 C24 C25 C20 0.5(3) . . . . ?
C21 C20 C25 C24 0.3(3) . . . . ?
C19 C20 C25 C24 178.47(18) . . . . ?
C23 N7 C26 O6 11.4(4) . . . . ?
C23 N7 C26 N8 -169.20(19) . . . . ?
C27 N8 C26 O6 2.6(4) . . . . ?
C27 N8 C26 N7 -176.8(2) . . . . ?
C26 N8 C27 C32 20.9(3) . . . . ?
C26 N8 C27 C28 -159.8(2) . . . . ?
C32 C27 C28 C29 -0.6(4) . . . . ?
N8 C27 C28 C29 -179.9(2) . . . . ?
C27 C28 C29 C30 -0.1(4) . . . . ?
C28 C29 C30 C31 0.5(4) . . . . ?
C28 C29 C30 N9 -178.5(2) . . . . ?
O8 N9 C30 C31 179.6(2) . . . . ?
O7 N9 C30 C31 -0.1(3) . . . . ?
O8 N9 C30 C29 -1.4(3) . . . . ?
O7 N9 C30 C29 178.9(2) . . . . ?
C29 C30 C31 C32 -0.2(3) . . . . ?
N9 C30 C31 C32 178.8(2) . . . . ?
C30 C31 C32 C27 -0.5(3) . . . . ?
N8 C27 C32 C31 -179.8(2) . . . . ?
C28 C27 C32 C31 0.9(3) . . . . ?
C17 N1 C33 C34 -77.3(2) . . . . ?
C1 N1 C33 C34 160.47(16) . . . . ?
C35 N10 C34 C33 -154.19(19) . . . . ?
N1 C33 C34 N10 -55.8(2) . . . . ?
C34 N10 C35 O9 -4.2(3) . . . . ?
C34 N10 C35 C36 171.62(18) . . . . ?
O9 C35 C36 C37 19.4(3) . . . . ?
N10 C35 C36 C37 -156.4(2) . . . . ?
O9 C35 C36 C41 -164.7(2) . . . . ?
N10 C35 C36 C41 19.5(3) . . . . ?
C41 C36 C37 C38 -1.6(3) . . . . ?
C35 C36 C37 C38 174.5(2) . . . . ?
C36 C37 C38 C39 1.0(4) . . . . ?
C37 C38 C39 C40 0.6(3) . . . . ?
C37 C38 C39 N11 -177.3(2) . . . . ?
C42 N11 C39 C38 -143.2(2) . . . . ?
C42 N11 C39 C40 39.0(3) . . . . ?
C38 C39 C40 C41 -1.6(3) . . . . ?
N11 C39 C40 C41 176.18(19) . . . . ?
C39 C40 C41 C36 1.1(3) . . . . ?
C37 C36 C41 C40 0.5(3) . . . . ?
C35 C36 C41 C40 -175.3(2) . . . . ?
C43 N12 C42 O10 12.5(4) . . . . ?
C43 N12 C42 N11 -166.4(2) . . . . ?
C39 N11 C42 O10 6.9(3) . . . . ?
C39 N11 C42 N12 -174.21(19) . . . . ?
C42 N12 C43 C48 -16.8(3) . . . . ?
C42 N12 C43 C44 163.4(2) . . . . ?
C48 C43 C44 C45 1.2(4) . . . . ?
N12 C43 C44 C45 -179.0(2) . . . . ?
C43 C44 C45 C46 -1.2(4) . . . . ?
C44 C45 C46 C47 0.4(4) . . . . ?
C44 C45 C46 N13 -179.9(2) . . . . ?
O11 N13 C46 C47 175.7(3) . . . . ?
O12 N13 C46 C47 -4.5(4) . . . . ?
O11 N13 C46 C45 -4.0(4) . . . . ?
O12 N13 C46 C45 175.8(3) . . . . ?
C45 C46 C47 C48 0.4(4) . . . . ?
N13 C46 C47 C48 -179.3(2) . . . . ?
C46 C47 C48 C43 -0.4(4) . . . . ?
N12 C43 C48 C47 179.8(2) . . . . ?
C44 C43 C48 C47 -0.4(3) . . . . ?
